data_7038816
loop_
_publ_author_name
'Bessette, Andr\'e'
'Auvray, Thomas'
'D\'esilets, Denis'
'Hanan, Garry S.'

_publ_section_title
;
 Non-symmetric benzo[b]-fused BODIPYs as a versatile fluorophore platform
 reaching the NIR: a systematic study of the underlying structure-property
 relationship.
;
_journal_issue 18
_journal_name_full 'Dalton transactions (Cambridge, England : 2003)'
_journal_page_first 7589
_journal_page_last 7604
_journal_paper_doi 10.1039/c5dt04444h
_journal_volume 45
_journal_year 2016
_chemical_formula_moiety 'C30 H21 B F2 N2 O'
_chemical_formula_sum 'C30 H21 B F2 N2 O'
_chemical_formula_weight 474.30
_chemical_name_common BbF9
_space_group_crystal_system orthorhombic
_space_group_IT_number 33
_space_group_name_Hall 'P 2c -2n'
_space_group_name_H-M_alt 'P n a 21'
_symmetry_space_group_name_Hall 'P 2c -2n'
_symmetry_space_group_name_H-M 'P n a 21'
_atom_sites_solution_hydrogens geom
_atom_sites_solution_primary direct
_audit_creation_date 2015-08-10
_audit_creation_method
;
Olex2 1.2
(compiled 2015.01.26 svn.r3150 for OlexSys, GUI svn.r4998)
;
_audit_update_record
;
2015-08-13 deposited with the CCDC.
2016-03-16 downloaded from the CCDC.
;
_cell_angle_alpha 90
_cell_angle_beta 90
_cell_angle_gamma 90
_cell_formula_units_Z 4
_cell_length_a 7.6330(2)
_cell_length_b 18.6828(4)
_cell_length_c 15.7103(4)
_cell_measurement_reflns_used 9878
_cell_measurement_temperature 105
_cell_measurement_theta_max 60.626
_cell_measurement_theta_min 3.199
_cell_volume 2240.38(9)
_computing_cell_refinement
'SAINT (2013) V8.34A; Integration Software for Single Crystal Data. Bruker AXS Inc., Madison, WI 53719-1173.'
_computing_data_collection
;
APEX 2 (2013) Bruker AXS Inc., Madison, WI 53719-1173.
;
_computing_data_reduction
'SAINT (2013) V8.34A; Integration Software for Single Crystal Data. Bruker AXS Inc., Madison, WI 53719-1173.'
_computing_molecular_graphics 'Olex2 (Dolomanov et al., 2009)'
_computing_publication_material 'Olex2 (Dolomanov et al., 2009)'
_computing_structure_refinement 'XL (Sheldrick, 2008)'
_computing_structure_solution 'XT (Sheldrick, 2015)'
_diffrn_ambient_temperature 105
_diffrn_detector 'CMOS Area detector'
_diffrn_detector_area_resol_mean 10.24
_diffrn_detector_type 'Bruker Photon 100 CMOS Detector'
_diffrn_measured_fraction_theta_full 1.000
_diffrn_measured_fraction_theta_max 1.000
_diffrn_measurement_device 'k-geometry diffractometer'
_diffrn_measurement_device_type 'Bruker Venture Metaljet'
_diffrn_measurement_method '\w and \f scans'
_diffrn_radiation_collimation 'Focusing mirrors'
_diffrn_radiation_monochromator 'Helios MX Mirror Optics'
_diffrn_radiation_probe x-ray
_diffrn_radiation_type GaK\a
_diffrn_radiation_wavelength 1.34139
_diffrn_reflns_av_R_equivalents 0.0409
_diffrn_reflns_av_unetI/netI 0.0267
_diffrn_reflns_Laue_measured_fraction_full 1.000
_diffrn_reflns_Laue_measured_fraction_max 1.000
_diffrn_reflns_limit_h_max 9
_diffrn_reflns_limit_h_min -9
_diffrn_reflns_limit_k_max 24
_diffrn_reflns_limit_k_min -24
_diffrn_reflns_limit_l_max 20
_diffrn_reflns_limit_l_min -20
_diffrn_reflns_number 34104
_diffrn_reflns_point_group_measured_fraction_full 0.999
_diffrn_reflns_point_group_measured_fraction_max 0.996
_diffrn_reflns_theta_full 53.594
_diffrn_reflns_theta_max 60.601
_diffrn_reflns_theta_min 3.198
_diffrn_source 'Metal Jet'
_diffrn_source_target Ga
_diffrn_source_type 'Gallium Liquid Metal Jet Source'
_diffrn_standards_number 0
_exptl_absorpt_coefficient_mu 0.504
_exptl_absorpt_correction_T_max 0.7519
_exptl_absorpt_correction_T_min 0.6863
_exptl_absorpt_correction_type multi-scan
_exptl_absorpt_process_details
;
SADABS-2014/4 (Bruker,2014/4) was used for absorption correction.
wR2(int) was 0.1150 before and 0.0518 after correction.
The Ratio of minimum to maximum transmission is 0.9128.
The \l/2 correction factor is 0.00150.
;
_exptl_crystal_colour red
_exptl_crystal_colour_primary red
_exptl_crystal_density_diffrn 1.406
_exptl_crystal_description block
_exptl_crystal_F_000 984
_exptl_crystal_preparation Luminescent
_exptl_crystal_recrystallization_method 'Slow diffusion of heptane in a concentrated solution in dichloromethane'
_exptl_crystal_size_max 0.09
_exptl_crystal_size_mid 0.05
_exptl_crystal_size_min 0.04
_refine_diff_density_max 0.205
_refine_diff_density_min -0.118
_refine_diff_density_rms 0.037
_refine_ls_abs_structure_details
;
 Flack x determined using 2115 quotients [(I+)-(I-)]/[(I+)+(I-)]
 (Parsons, Flack and Wagner, Acta Cryst. B69 (2013) 249-259).
;
_refine_ls_abs_structure_Flack 0.03(6)
_refine_ls_extinction_method none
_refine_ls_goodness_of_fit_ref 1.073
_refine_ls_hydrogen_treatment constr
_refine_ls_matrix_type full
_refine_ls_number_parameters 326
_refine_ls_number_reflns 5130
_refine_ls_number_restraints 1
_refine_ls_restrained_S_all 1.073
_refine_ls_R_factor_all 0.0360
_refine_ls_R_factor_gt 0.0304
_refine_ls_shift/su_max 0.000
_refine_ls_shift/su_mean 0.000
_refine_ls_structure_factor_coef Fsqd
_refine_ls_weighting_details 'w=1/[\s^2^(Fo^2^)+(0.0274P)^2^+0.3552P] where P=(Fo^2^+2Fc^2^)/3'
_refine_ls_weighting_scheme calc
_refine_ls_wR_factor_gt 0.0644
_refine_ls_wR_factor_ref 0.0664
_reflns_Friedel_coverage 0.922
_reflns_Friedel_fraction_full 0.998
_reflns_Friedel_fraction_max 0.992
_reflns_number_gt 4695
_reflns_number_total 5130
_reflns_threshold_expression 'I > 2\s(I)'
_cod_data_source_file c5dt04444h2.cif
_cod_data_source_block BbF9
_cod_depositor_comments
;
The following automatic conversions were performed:

'_diffrn_radiation_probe' value 'X-ray' changed to 'x-ray' according
to
/usr/data/users/saulius/crontab/automatic-downloads/rss-feeds/RSC/lib/dictionaries/cif_core.dic
dictionary named 'cif_core.dic' version 2.4.2 from 2011-04-26.

Automatic conversion script
Id: cif_fix_values 4268 2015-11-12 08:31:59Z antanas 

 Adding full bibliography for 7038816--7038819.cif.
;
_cod_database_code 7038816
_shelxl_version_number 2014/6
_shelx_space_group_comment
;
The symmetry employed for this shelxl refinement is uniquely defined
by the following loop, which should always be used as a source of
symmetry information in preference to the above space-group names.
They are only intended as comments.
;
_shelx_estimated_absorpt_t_max 0.980
_shelx_estimated_absorpt_t_min 0.956
_olex2_refinement_description
;
1. Fixed Uiso
 At 1.2 times of:
  All C(H) groups
 At 1.5 times of:
  All C(H,H,H) groups
2.a Aromatic/amide H refined with riding coordinates:
 C2(H2), C3(H3), C4(H4), C5(H5), C7(H7), C11(H11), C12(H12), C15(H15),
 C18(H18), C19(H19), C20(H20), C21(H21), C23(H23), C26(H26), C27(H27), C28(H28),
  C29(H29), C30(H30)
2.b Idealised Me refined as rotating group:
 C24(H24a,H24b,H24c)
;
_olex2_submission_special_instructions 'No special instructions were received'

loop_
_space_group_symop_operation_xyz
'x, y, z'
'-x, -y, z+1/2'
'x+1/2, -y+1/2, z'
'-x+1/2, y+1/2, z+1/2'

loop_
_atom_site_label
_atom_site_type_symbol
_atom_site_fract_x
_atom_site_fract_y
_atom_site_fract_z
_atom_site_U_iso_or_equiv
_atom_site_adp_type
_atom_site_occupancy
_atom_site_site_symmetry_order
_atom_site_calc_flag
_atom_site_refinement_flags_posn
B1 B 0.8101(3) 0.39283(11) 0.61898(15) 0.0252(5) Uani 1 1 d .
C1 C 0.6612(2) 0.46475(9) 0.73992(13) 0.0248(4) Uani 1 1 d .
C2 C 0.6406(3) 0.53222(10) 0.70110(15) 0.0288(4) Uani 1 1 d .
H2 H 0.6742 0.5403 0.6437 0.035 Uiso 1 1 calc R
C3 C 0.5696(3) 0.58604(10) 0.75031(16) 0.0316(5) Uani 1 1 d .
H3 H 0.5546 0.6322 0.7259 0.038 Uiso 1 1 calc R
C4 C 0.5186(3) 0.57498(10) 0.83526(16) 0.0319(5) Uani 1 1 d .
H4 H 0.4702 0.6136 0.8667 0.038 Uiso 1 1 calc R
C5 C 0.5374(3) 0.50980(11) 0.87349(15) 0.0303(5) Uani 1 1 d .
H5 H 0.5018 0.5026 0.9308 0.036 Uiso 1 1 calc R
C6 C 0.6114(2) 0.45318(10) 0.82542(13) 0.0265(4) Uani 1 1 d .
C7 C 0.6480(2) 0.38050(10) 0.84362(13) 0.0249(4) Uani 1 1 d .
H7 H 0.6287 0.3566 0.8962 0.030 Uiso 1 1 calc R
C8 C 0.7177(2) 0.35084(10) 0.76995(13) 0.0234(4) Uani 1 1 d .
C9 C 0.7671(2) 0.27865(10) 0.75176(13) 0.0228(4) Uani 1 1 d .
C10 C 0.8194(2) 0.25990(10) 0.67040(13) 0.0229(4) Uani 1 1 d .
C11 C 0.8620(2) 0.19145(10) 0.63506(14) 0.0262(4) Uani 1 1 d .
H11 H 0.8703 0.1476 0.6654 0.031 Uiso 1 1 calc R
C12 C 0.8884(2) 0.20054(10) 0.55053(14) 0.0276(4) Uani 1 1 d .
H12 H 0.9149 0.1638 0.5107 0.033 Uiso 1 1 calc R
C13 C 0.8695(2) 0.27481(10) 0.53168(13) 0.0252(4) Uani 1 1 d .
C14 C 0.8848(2) 0.30630(10) 0.44644(13) 0.0250(4) Uani 1 1 d .
C15 C 0.8141(2) 0.26908(10) 0.37906(14) 0.0257(4) Uani 1 1 d .
H15 H 0.7638 0.2233 0.3890 0.031 Uiso 1 1 calc R
C16 C 0.8144(2) 0.29704(10) 0.29586(14) 0.0242(4) Uani 1 1 d .
C17 C 0.8949(2) 0.36464(10) 0.27989(13) 0.0237(4) Uani 1 1 d .
C18 C 0.9775(2) 0.39970(10) 0.34921(13) 0.0248(4) Uani 1 1 d .
H18 H 1.0388 0.4432 0.3393 0.030 Uiso 1 1 calc R
C19 C 0.9709(2) 0.37244(10) 0.42993(13) 0.0253(4) Uani 1 1 d .
H19 H 1.0244 0.3979 0.4754 0.030 Uiso 1 1 calc R
C20 C 0.7326(2) 0.26097(10) 0.22658(14) 0.0260(4) Uani 1 1 d .
H20 H 0.6808 0.2154 0.2357 0.031 Uiso 1 1 calc R
C21 C 0.7272(2) 0.29066(11) 0.14800(14) 0.0279(4) Uani 1 1 d .
H21 H 0.6716 0.2658 0.1027 0.033 Uiso 1 1 calc R
C22 C 0.8044(2) 0.35872(10) 0.13292(14) 0.0269(4) Uani 1 1 d .
C23 C 0.8886(2) 0.39454(10) 0.19735(14) 0.0245(4) Uani 1 1 d .
H23 H 0.9426 0.4394 0.1864 0.029 Uiso 1 1 calc R
C24 C 0.8400(3) 0.45495(11) 0.03601(14) 0.0345(5) Uani 1 1 d .
H24A H 0.8257 0.4661 -0.0245 0.052 Uiso 1 1 calc GR
H24B H 0.9635 0.4600 0.0519 0.052 Uiso 1 1 calc GR
H24C H 0.7689 0.4880 0.0700 0.052 Uiso 1 1 calc GR
C25 C 0.7544(2) 0.22414(10) 0.82030(13) 0.0241(4) Uani 1 1 d .
C26 C 0.8248(3) 0.23741(11) 0.90089(14) 0.0281(4) Uani 1 1 d .
H26 H 0.8792 0.2821 0.9125 0.034 Uiso 1 1 calc R
C27 C 0.8157(3) 0.18570(12) 0.96387(14) 0.0335(5) Uani 1 1 d .
H27 H 0.8648 0.1950 1.0183 0.040 Uiso 1 1 calc R
C28 C 0.7356(3) 0.12056(12) 0.94822(16) 0.0364(5) Uani 1 1 d .
H28 H 0.7303 0.0852 0.9916 0.044 Uiso 1 1 calc R
C29 C 0.6632(3) 0.10706(11) 0.86883(15) 0.0334(5) Uani 1 1 d .
H29 H 0.6068 0.0626 0.8582 0.040 Uiso 1 1 calc R
C30 C 0.6726(2) 0.15801(10) 0.80493(14) 0.0268(4) Uani 1 1 d .
H30 H 0.6236 0.1482 0.7506 0.032 Uiso 1 1 calc R
N1 N 0.7250(2) 0.40212(8) 0.70589(11) 0.0236(3) Uani 1 1 d .
N2 N 0.82957(19) 0.31003(8) 0.60397(11) 0.0231(3) Uani 1 1 d .
O1 O 0.78434(19) 0.38308(7) 0.05167(9) 0.0334(3) Uani 1 1 d .
F1 F 0.71037(16) 0.42398(6) 0.55564(8) 0.0318(3) Uani 1 1 d .
F2 F 0.97824(14) 0.42303(6) 0.62031(8) 0.0318(3) Uani 1 1 d .

loop_
_atom_site_aniso_label
_atom_site_aniso_U_11
_atom_site_aniso_U_22
_atom_site_aniso_U_33
_atom_site_aniso_U_23
_atom_site_aniso_U_13
_atom_site_aniso_U_12
B1 0.0259(10) 0.0171(10) 0.0325(13) 0.0016(9) -0.0016(9) 0.0005(8)
C1 0.0195(8) 0.0178(9) 0.0370(11) -0.0029(8) -0.0040(8) -0.0009(7)
C2 0.0271(9) 0.0205(9) 0.0389(12) 0.0025(9) -0.0071(9) -0.0002(7)
C3 0.0273(10) 0.0166(9) 0.0508(14) -0.0021(9) -0.0115(9) 0.0021(7)
C4 0.0248(9) 0.0211(9) 0.0498(14) -0.0105(9) -0.0090(9) 0.0042(7)
C5 0.0252(10) 0.0254(10) 0.0404(12) -0.0056(9) -0.0020(9) 0.0007(8)
C6 0.0205(8) 0.0206(9) 0.0385(12) -0.0015(8) -0.0026(8) -0.0019(7)
C7 0.0215(8) 0.0194(9) 0.0337(11) 0.0000(8) 0.0006(8) -0.0011(7)
C8 0.0190(8) 0.0192(9) 0.0319(11) 0.0019(8) -0.0022(7) -0.0016(7)
C9 0.0177(8) 0.0178(8) 0.0327(11) -0.0001(8) -0.0009(8) -0.0010(7)
C10 0.0189(9) 0.0170(9) 0.0329(11) 0.0031(8) -0.0020(8) 0.0001(7)
C11 0.0229(8) 0.0178(9) 0.0379(12) 0.0014(8) -0.0003(9) 0.0020(7)
C12 0.0267(9) 0.0203(9) 0.0356(12) -0.0018(9) 0.0010(9) 0.0037(8)
C13 0.0195(8) 0.0226(10) 0.0335(11) -0.0010(8) -0.0002(8) -0.0002(7)
C14 0.0204(9) 0.0225(9) 0.0321(11) 0.0013(8) 0.0036(8) 0.0032(7)
C15 0.0212(9) 0.0178(9) 0.0381(12) 0.0000(8) 0.0054(8) 0.0005(7)
C16 0.0186(8) 0.0197(9) 0.0344(11) -0.0025(8) 0.0044(8) 0.0031(7)
C17 0.0185(8) 0.0209(9) 0.0317(11) -0.0027(8) 0.0041(8) 0.0026(7)
C18 0.0210(8) 0.0186(9) 0.0349(11) -0.0020(8) 0.0024(8) -0.0010(7)
C19 0.0228(9) 0.0212(9) 0.0318(11) -0.0020(8) 0.0000(8) -0.0001(7)
C20 0.0208(9) 0.0183(9) 0.0388(12) -0.0050(8) 0.0045(8) -0.0006(7)
C21 0.0243(9) 0.0236(10) 0.0357(12) -0.0091(8) 0.0005(8) 0.0003(8)
C22 0.0255(9) 0.0244(10) 0.0308(11) -0.0020(8) 0.0031(8) 0.0024(8)
C23 0.0226(9) 0.0183(9) 0.0326(11) -0.0023(8) 0.0037(8) -0.0005(7)
C24 0.0440(12) 0.0289(11) 0.0307(12) 0.0011(9) -0.0029(9) -0.0058(9)
C25 0.0194(8) 0.0196(9) 0.0333(11) 0.0012(8) 0.0030(8) 0.0036(7)
C26 0.0261(10) 0.0246(10) 0.0336(12) -0.0009(8) 0.0039(8) 0.0033(8)
C27 0.0326(10) 0.0383(12) 0.0296(12) 0.0032(10) 0.0053(9) 0.0082(9)
C28 0.0372(11) 0.0305(10) 0.0414(13) 0.0143(10) 0.0103(10) 0.0058(9)
C29 0.0297(10) 0.0194(10) 0.0511(14) 0.0059(10) 0.0077(10) 0.0000(8)
C30 0.0224(9) 0.0213(10) 0.0366(12) 0.0002(9) 0.0011(8) 0.0017(7)
N1 0.0227(7) 0.0153(7) 0.0329(9) 0.0010(6) -0.0017(7) 0.0005(6)
N2 0.0207(7) 0.0179(8) 0.0309(10) 0.0017(6) 0.0005(6) -0.0003(6)
O1 0.0422(8) 0.0282(7) 0.0297(8) -0.0020(6) -0.0027(7) -0.0075(6)
F1 0.0392(6) 0.0225(6) 0.0337(7) 0.0031(5) -0.0035(5) 0.0067(5)
F2 0.0307(6) 0.0243(6) 0.0403(7) -0.0004(5) 0.0035(5) -0.0081(5)

loop_
_atom_type_symbol
_atom_type_description
_atom_type_scat_dispersion_real
_atom_type_scat_dispersion_imag
_atom_type_scat_source
C C 0.0140 0.0070 'International Tables Vol C Tables 4.2.6.8 and 6.1.1.4'
H H 0.0000 0.0000 'International Tables Vol C Tables 4.2.6.8 and 6.1.1.4'
B B 0.0070 0.0030 'International Tables Vol C Tables 4.2.6.8 and 6.1.1.4'
F F 0.0580 0.0410 'International Tables Vol C Tables 4.2.6.8 and 6.1.1.4'
N N 0.0250 0.0140 'International Tables Vol C Tables 4.2.6.8 and 6.1.1.4'
O O 0.0390 0.0250 'International Tables Vol C Tables 4.2.6.8 and 6.1.1.4'

loop_
_geom_angle_atom_site_label_1
_geom_angle_atom_site_label_2
_geom_angle_atom_site_label_3
_geom_angle
N1 B1 N2 106.69(16)
F1 B1 N1 111.28(16)
F1 B1 N2 111.02(17)
F1 B1 F2 110.22(17)
F2 B1 N1 109.36(17)
F2 B1 N2 108.16(15)
C2 C1 C6 121.24(18)
N1 C1 C2 129.2(2)
N1 C1 C6 109.55(17)
C1 C2 H2 121.5
C3 C2 C1 117.0(2)
C3 C2 H2 121.5
C2 C3 H3 118.9
C2 C3 C4 122.27(19)
C4 C3 H3 118.9
C3 C4 H4 119.3
C5 C4 C3 121.3(2)
C5 C4 H4 119.3
C4 C5 H5 120.9
C4 C5 C6 118.2(2)
C6 C5 H5 120.9
C1 C6 C5 119.98(18)
C1 C6 C7 106.60(17)
C7 C6 C5 133.4(2)
C6 C7 H7 126.6
C8 C7 C6 106.86(18)
C8 C7 H7 126.6
C7 C8 C9 130.10(18)
C7 C8 N1 110.09(16)
N1 C8 C9 119.66(18)
C8 C9 C25 118.99(18)
C10 C9 C8 119.97(18)
C10 C9 C25 120.99(16)
C9 C10 C11 130.53(18)
C9 C10 N2 122.24(16)
N2 C10 C11 107.15(17)
C10 C11 H11 126.2
C12 C11 C10 107.59(17)
C12 C11 H11 126.2
C11 C12 H12 125.9
C11 C12 C13 108.10(18)
C13 C12 H12 125.9
C12 C13 C14 124.86(18)
N2 C13 C12 108.83(18)
N2 C13 C14 126.27(17)
C15 C14 C13 117.90(17)
C15 C14 C19 118.65(19)
C19 C14 C13 123.45(18)
C14 C15 H15 119.1
C14 C15 C16 121.73(18)
C16 C15 H15 119.1
C15 C16 C17 119.51(18)
C15 C16 C20 122.23(17)
C20 C16 C17 118.24(19)
C18 C17 C16 117.71(18)
C23 C17 C16 119.80(18)
C23 C17 C18 122.49(17)
C17 C18 H18 119.2
C19 C18 C17 121.58(17)
C19 C18 H18 119.2
C14 C19 H19 119.7
C18 C19 C14 120.61(18)
C18 C19 H19 119.7
C16 C20 H20 119.5
C21 C20 C16 121.07(18)
C21 C20 H20 119.5
C20 C21 H21 119.8
C20 C21 C22 120.39(19)
C22 C21 H21 119.8
C23 C22 C21 120.5(2)
O1 C22 C21 114.08(18)
O1 C22 C23 125.44(18)
C17 C23 H23 120.0
C22 C23 C17 119.98(17)
C22 C23 H23 120.0
H24A C24 H24B 109.5
H24A C24 H24C 109.5
H24B C24 H24C 109.5
O1 C24 H24A 109.5
O1 C24 H24B 109.5
O1 C24 H24C 109.5
C26 C25 C9 120.66(17)
C26 C25 C30 118.85(18)
C30 C25 C9 120.49(18)
C25 C26 H26 119.9
C27 C26 C25 120.28(19)
C27 C26 H26 119.9
C26 C27 H27 119.7
C28 C27 C26 120.6(2)
C28 C27 H27 119.7
C27 C28 H28 120.1
C27 C28 C29 119.7(2)
C29 C28 H28 120.1
C28 C29 H29 119.8
C30 C29 C28 120.40(19)
C30 C29 H29 119.8
C25 C30 H30 119.9
C29 C30 C25 120.2(2)
C29 C30 H30 119.9
C1 N1 B1 126.64(16)
C1 N1 C8 106.90(16)
C8 N1 B1 125.99(16)
C10 N2 B1 122.65(16)
C13 N2 B1 128.92(17)
C13 N2 C10 108.26(15)
C22 O1 C24 116.18(16)

loop_
_geom_bond_atom_site_label_1
_geom_bond_atom_site_label_2
_geom_bond_distance
B1 N1 1.522(3)
B1 N2 1.572(3)
B1 F1 1.381(3)
B1 F2 1.402(2)
C1 C2 1.409(3)
C1 C6 1.413(3)
C1 N1 1.375(2)
C2 H2 0.9500
C2 C3 1.379(3)
C3 H3 0.9500
C3 C4 1.405(3)
C4 H4 0.9500
C4 C5 1.365(3)
C5 H5 0.9500
C5 C6 1.417(3)
C6 C7 1.416(3)
C7 H7 0.9500
C7 C8 1.389(3)
C8 C9 1.429(2)
C8 N1 1.391(2)
C9 C10 1.384(3)
C9 C25 1.485(3)
C10 C11 1.432(3)
C10 N2 1.404(2)
C11 H11 0.9500
C11 C12 1.354(3)
C12 H12 0.9500
C12 C13 1.426(3)
C13 C14 1.467(3)
C13 N2 1.347(3)
C14 C15 1.377(3)
C14 C19 1.423(3)
C15 H15 0.9500
C15 C16 1.408(3)
C16 C17 1.427(3)
C16 C20 1.424(3)
C17 C18 1.419(3)
C17 C23 1.413(3)
C18 H18 0.9500
C18 C19 1.367(3)
C19 H19 0.9500
C20 H20 0.9500
C20 C21 1.354(3)
C21 H21 0.9500
C21 C22 1.421(3)
C22 C23 1.373(3)
C22 O1 1.364(3)
C23 H23 0.9500
C24 H24A 0.9800
C24 H24B 0.9800
C24 H24C 0.9800
C24 O1 1.430(2)
C25 C26 1.398(3)
C25 C30 1.405(3)
C26 H26 0.9500
C26 C27 1.385(3)
C27 H27 0.9500
C27 C28 1.384(3)
C28 H28 0.9500
C28 C29 1.387(3)
C29 H29 0.9500
C29 C30 1.385(3)
C30 H30 0.9500

loop_
_geom_torsion_atom_site_label_1
_geom_torsion_atom_site_label_2
_geom_torsion_atom_site_label_3
_geom_torsion_atom_site_label_4
_geom_torsion
C1 C2 C3 C4 -0.2(3)
C1 C6 C7 C8 0.0(2)
C2 C1 C6 C5 0.7(3)
C2 C1 C6 C7 179.58(17)
C2 C1 N1 B1 7.8(3)
C2 C1 N1 C8 -179.76(18)
C2 C3 C4 C5 0.1(3)
C3 C4 C5 C6 0.5(3)
C4 C5 C6 C1 -0.9(3)
C4 C5 C6 C7 -179.4(2)
C5 C6 C7 C8 178.7(2)
C6 C1 C2 C3 -0.2(3)
C6 C1 N1 B1 -173.13(16)
C6 C1 N1 C8 -0.6(2)
C6 C7 C8 C9 -175.79(18)
C6 C7 C8 N1 -0.4(2)
C7 C8 C9 C10 174.04(19)
C7 C8 C9 C25 -3.5(3)
C7 C8 N1 B1 173.22(17)
C7 C8 N1 C1 0.7(2)
C8 C9 C10 C11 -174.83(18)
C8 C9 C10 N2 1.3(3)
C8 C9 C25 C26 -49.0(2)
C8 C9 C25 C30 131.65(18)
C9 C8 N1 B1 -10.9(3)
C9 C8 N1 C1 176.59(15)
C9 C10 C11 C12 173.98(19)
C9 C10 N2 B1 9.3(3)
C9 C10 N2 C13 -174.88(17)
C9 C25 C26 C27 -178.61(17)
C9 C25 C30 C29 179.16(18)
C10 C9 C25 C26 133.53(19)
C10 C9 C25 C30 -45.9(3)
C10 C11 C12 C13 2.1(2)
C11 C10 N2 B1 -173.72(16)
C11 C10 N2 C13 2.1(2)
C11 C12 C13 C14 -178.73(18)
C11 C12 C13 N2 -0.9(2)
C12 C13 C14 C15 39.5(3)
C12 C13 C14 C19 -139.5(2)
C12 C13 N2 B1 174.66(17)
C12 C13 N2 C10 -0.8(2)
C13 C14 C15 C16 176.52(17)
C13 C14 C19 C18 -178.58(17)
C14 C13 N2 B1 -7.5(3)
C14 C13 N2 C10 177.02(18)
C14 C15 C16 C17 2.1(3)
C14 C15 C16 C20 -176.21(17)
C15 C14 C19 C18 2.4(3)
C15 C16 C17 C18 2.3(2)
C15 C16 C17 C23 -177.08(17)
C15 C16 C20 C21 176.72(18)
C16 C17 C18 C19 -4.3(3)
C16 C17 C23 C22 0.4(3)
C16 C20 C21 C22 0.3(3)
C17 C16 C20 C21 -1.6(3)
C17 C18 C19 C14 2.0(3)
C18 C17 C23 C22 -178.99(17)
C19 C14 C15 C16 -4.4(3)
C20 C16 C17 C18 -179.39(16)
C20 C16 C17 C23 1.2(2)
C20 C21 C22 C23 1.4(3)
C20 C21 C22 O1 -177.98(17)
C21 C22 C23 C17 -1.7(3)
C21 C22 O1 C24 172.38(17)
C23 C17 C18 C19 175.06(17)
C23 C22 O1 C24 -7.0(3)
C25 C9 C10 C11 2.7(3)
C25 C9 C10 N2 178.80(16)
C25 C26 C27 C28 -0.5(3)
C26 C25 C30 C29 -0.2(3)
C26 C27 C28 C29 -0.3(3)
C27 C28 C29 C30 0.8(3)
C28 C29 C30 C25 -0.6(3)
C30 C25 C26 C27 0.8(3)
N1 B1 N2 C10 -17.5(2)
N1 B1 N2 C13 167.65(16)
N1 C1 C2 C3 178.86(18)
N1 C1 C6 C5 -178.46(16)
N1 C1 C6 C7 0.4(2)
N1 C8 C9 C10 -0.9(3)
N1 C8 C9 C25 -178.48(16)
N2 B1 N1 C1 -170.29(16)
N2 B1 N1 C8 18.6(2)
N2 C10 C11 C12 -2.6(2)
N2 C13 C14 C15 -137.95(19)
N2 C13 C14 C19 43.0(3)
O1 C22 C23 C17 177.62(17)
F1 B1 N1 C1 -49.0(2)
F1 B1 N1 C8 139.85(17)
F1 B1 N2 C10 -138.90(18)
F1 B1 N2 C13 46.3(3)
F2 B1 N1 C1 73.0(2)
F2 B1 N1 C8 -98.1(2)
F2 B1 N2 C10 100.1(2)
F2 B1 N2 C13 -74.8(2)
